data_1554241
loop_
_publ_author_name
'Wang, Ya-Kun'
'Huang, Chen-Chao'
'Kumar, Sarvendra'
'Wu, Sheng-Fan'
'Yuan, Yi'
'Aziz Khan, Aziz Khan'
'Jiang, Zuo-Quan'
'Fung, Man-Keung'
'Liao, Liang-Sheng'

_publ_section_title
;
 The roles of thermally activated delayed fluorescence sensitizers for
 efficient red fluorescent organic light-emitting diodes with D--A--A type
 emitters
;
_journal_issue 1
_journal_name_full 'Materials Chemistry Frontiers'
_journal_page_first 161
_journal_paper_doi 10.1039/C8QM00442K
_journal_volume 3
_journal_year 2019
_chemical_formula_sum 'C109 H80 N16 O10 S4'
_chemical_formula_weight 1902.13
_chemical_name_common OTPA-BT-CN
_chemical_name_systematic OTPA-BT-CN
_space_group_IT_number 2
_space_group_name_Hall '-P 1'
_space_group_name_H-M_alt 'P -1'
_symmetry_cell_setting triclinic
_symmetry_space_group_name_H-M 'P -1'
_atom_sites_solution_hydrogens geom
_atom_sites_solution_primary direct
_atom_sites_solution_secondary difmap
_audit_creation_method SHELXL-97
_audit_update_record
;
2018-03-11 deposited with the CCDC.
2018-11-20 downloaded from the CCDC.
;
_cell_angle_alpha 105.379(3)
_cell_angle_beta 102.037(4)
_cell_angle_gamma 99.001(4)
_cell_formula_units_Z 2
_cell_length_a 11.8289(11)
_cell_length_b 20.0485(17)
_cell_length_c 21.3871(18)
_cell_measurement_reflns_used 9893
_cell_measurement_temperature 296(2)
_cell_measurement_theta_max 26.52
_cell_measurement_theta_min 2.30
_cell_volume 4660.7(7)
_computing_cell_refinement 'Bruker SAINT'
_computing_data_collection 'Bruker APEX2'
_computing_data_reduction 'Bruker SAINT'
_computing_molecular_graphics 'Bruker SHELXTL'
_computing_publication_material 'Bruker SHELXTL'
_computing_structure_refinement 'SHELXL-2014 (Sheldrick 2014)'
_computing_structure_solution 'SHELXS-97 (Sheldrick 2008)'
_diffrn_ambient_temperature 296(2)
_diffrn_measured_fraction_theta_full 0.987
_diffrn_measured_fraction_theta_max 0.982
_diffrn_measurement_device_type 'Bruker APEX-II CCD'
_diffrn_measurement_method '\f and \w scans'
_diffrn_radiation_monochromator graphite
_diffrn_radiation_source 'fine-focus sealed tube'
_diffrn_radiation_type MoK\a
_diffrn_radiation_wavelength 0.71073
_diffrn_reflns_av_R_equivalents 0.1017
_diffrn_reflns_av_sigmaI/netI 0.0960
_diffrn_reflns_limit_h_max 14
_diffrn_reflns_limit_h_min -13
_diffrn_reflns_limit_k_max 24
_diffrn_reflns_limit_k_min -24
_diffrn_reflns_limit_l_max 25
_diffrn_reflns_limit_l_min -25
_diffrn_reflns_number 69893
_diffrn_reflns_theta_full 25.00
_diffrn_reflns_theta_max 25.50
_diffrn_reflns_theta_min 2.30
_exptl_absorpt_coefficient_mu 0.175
_exptl_crystal_colour red
_exptl_crystal_density_diffrn 1.355
_exptl_crystal_density_method 'not measured'
_exptl_crystal_description prism
_exptl_crystal_F_000 1980
_exptl_crystal_size_max 0.45
_exptl_crystal_size_mid 0.35
_exptl_crystal_size_min 0.30
_refine_diff_density_max 0.964
_refine_diff_density_min -0.388
_refine_diff_density_rms 0.058
_refine_ls_extinction_method none
_refine_ls_goodness_of_fit_ref 1.003
_refine_ls_hydrogen_treatment mixed
_refine_ls_matrix_type full
_refine_ls_number_parameters 1252
_refine_ls_number_reflns 17048
_refine_ls_number_restraints 0
_refine_ls_restrained_S_all 1.003
_refine_ls_R_factor_all 0.1214
_refine_ls_R_factor_gt 0.0648
_refine_ls_shift/su_max 0.023
_refine_ls_shift/su_mean 0.001
_refine_ls_structure_factor_coef Fsqd
_refine_ls_weighting_details 'calc w=1/[\s^2^(Fo^2^)+(0.0792P)^2^+2.8355P] where P=(Fo^2^+2Fc^2^)/3'
_refine_ls_weighting_scheme calc
_refine_ls_wR_factor_gt 0.1527
_refine_ls_wR_factor_ref 0.1812
_reflns_number_gt 10447
_reflns_number_total 17048
_reflns_threshold_expression >2\s(I)
_cod_data_source_file c8qm00442k2.cif
_cod_data_source_block a_a_CCDC1
_cod_depositor_comments
;
The following automatic conversions were performed:

data item '_symmetry_cell_setting' value 'Triclinic' was changed to
'triclinic' in accordance with the
/home/saulius/struct/COD-crude-data/automatic-downloads/DataCite-retrospective/RSC/depositions/lib/dictionaries/cif_core.dic
dictionary named 'cif_core.dic' version 2.4.2 last updated on
2011-04-26.

Automatic conversion script
Id: cif_fix_values 6909 2019-04-08 15:41:33Z antanas 
;
_cod_original_sg_symbol_H-M P-1
_cod_database_code 1554241

loop_
_symmetry_equiv_pos_as_xyz
'x, y, z'
'-x, -y, -z'

loop_
_atom_site_label
_atom_site_type_symbol
_atom_site_fract_x
_atom_site_fract_y
_atom_site_fract_z
_atom_site_U_iso_or_equiv
_atom_site_adp_type
_atom_site_occupancy
_atom_site_symmetry_multiplicity
_atom_site_calc_flag
_atom_site_refinement_flags
C01 C 0.9467(6) 0.5248(4) 0.4915(3) 0.114(2) Uani 1 1 d .
C1 C 1.6222(3) 1.06948(17) 0.86426(17) 0.0384(8) Uani 1 1 d .
C2 C 1.6406(3) 1.07327(17) 0.80110(18) 0.0418(8) Uani 1 1 d .
C3 C 1.5533(3) 1.03593(17) 0.74505(18) 0.0424(9) Uani 1 1 d .
H3 H 1.5627 1.0389 0.7037 0.051 Uiso 1 1 calc R
C4 C 1.4486(3) 0.99278(17) 0.74680(16) 0.0405(8) Uani 1 1 d .
H4 H 1.3916 0.9685 0.7066 0.049 Uiso 1 1 calc R
C5 C 1.4274(3) 0.98503(16) 0.80552(15) 0.0330(7) Uani 1 1 d .
C6 C 1.5169(3) 1.02599(16) 0.86622(16) 0.0348(8) Uani 1 1 d .
C7 C 1.3192(3) 0.93807(16) 0.80564(15) 0.0329(7) Uani 1 1 d .
C8 C 1.2603(3) 0.95289(16) 0.85604(15) 0.0346(8) Uani 1 1 d .
H8 H 1.2928 0.9936 0.8927 0.041 Uiso 1 1 calc R
C9 C 1.1560(3) 0.90957(17) 0.85353(16) 0.0371(8) Uani 1 1 d .
H9 H 1.1174 0.9226 0.8870 0.045 Uiso 1 1 calc R
C10 C 1.1077(3) 0.84602(16) 0.80084(15) 0.0331(7) Uani 1 1 d .
C11 C 1.1670(3) 0.83032(17) 0.75029(15) 0.0336(7) Uani 1 1 d .
H11 H 1.1367 0.7886 0.7146 0.040 Uiso 1 1 calc R
C12 C 1.2685(3) 0.87524(17) 0.75260(15) 0.0355(8) Uani 1 1 d .
H12 H 1.3049 0.8637 0.7179 0.043 Uiso 1 1 calc R
C13 C 1.0296(3) 0.80832(17) 0.91562(16) 0.0383(8) Uani 1 1 d .
H13 H 1.1106 0.8259 0.9241 0.046 Uiso 1 1 calc R
C14 C 0.9830(3) 0.79953(18) 0.96795(16) 0.0411(8) Uani 1 1 d .
H14 H 1.0322 0.8133 1.0114 0.049 Uiso 1 1 calc R
C15 C 0.8641(3) 0.77044(18) 0.95587(17) 0.0408(8) Uani 1 1 d .
C16 C 0.7930(3) 0.75134(18) 0.89156(17) 0.0417(8) Uani 1 1 d .
H16 H 0.7131 0.7304 0.8828 0.050 Uiso 1 1 calc R
C17 C 0.8379(3) 0.76272(17) 0.83978(16) 0.0379(8) Uani 1 1 d .
H17 H 0.7874 0.7511 0.7970 0.045 Uiso 1 1 calc R
C18 C 0.9580(3) 0.79145(16) 0.85096(15) 0.0333(7) Uani 1 1 d .
C19 C 0.9384(3) 0.75465(16) 0.72928(15) 0.0318(7) Uani 1 1 d .
C20 C 0.9368(3) 0.68298(17) 0.70976(16) 0.0394(8) Uani 1 1 d .
H20 H 0.9724 0.6625 0.7407 0.047 Uiso 1 1 calc R
C21 C 0.8824(3) 0.64205(18) 0.64442(17) 0.0453(9) Uani 1 1 d .
H21 H 0.8819 0.5939 0.6312 0.054 Uiso 1 1 calc R
C22 C 0.8282(3) 0.67206(19) 0.59795(16) 0.0419(8) Uani 1 1 d .
C23 C 0.8287(3) 0.74297(18) 0.61734(16) 0.0389(8) Uani 1 1 d .
H23 H 0.7926 0.7634 0.5865 0.047 Uiso 1 1 calc R
C24 C 0.8836(3) 0.78415(17) 0.68347(16) 0.0380(8) Uani 1 1 d .
H24 H 0.8832 0.8322 0.6969 0.046 Uiso 1 1 calc R
C25 C 0.7309(4) 0.6566(3) 0.48384(19) 0.0745(14) Uani 1 1 d .
H25A H 0.6979 0.6196 0.4418 0.112 Uiso 1 1 calc R
H25B H 0.7933 0.6906 0.4795 0.112 Uiso 1 1 calc R
H25C H 0.6700 0.6798 0.4961 0.112 Uiso 1 1 calc R
C26 C 0.8801(4) 0.7770(2) 1.07051(19) 0.0663(12) Uani 1 1 d .
H26A H 0.8315 0.7660 1.0988 0.099 Uiso 1 1 calc R
H26B H 0.9159 0.8269 1.0864 0.099 Uiso 1 1 calc R
H26C H 0.9411 0.7505 1.0717 0.099 Uiso 1 1 calc R
C27 C 1.7486(4) 1.11346(19) 0.7971(2) 0.0516(10) Uani 1 1 d .
C28 C 1.1289(3) 1.05523(17) 0.69274(17) 0.0380(8) Uani 1 1 d .
C29 C 1.1426(3) 1.06581(17) 0.76289(16) 0.0379(8) Uani 1 1 d .
C30 C 1.0487(3) 1.03513(17) 0.78115(17) 0.0408(8) Uani 1 1 d .
H30 H 1.0546 1.0420 0.8266 0.049 Uiso 1 1 calc R
C31 C 0.9436(3) 0.99355(17) 0.73399(16) 0.0377(8) Uani 1 1 d .
H31 H 0.8836 0.9731 0.7496 0.045 Uiso 1 1 calc R
C32 C 0.9246(3) 0.98139(16) 0.66556(15) 0.0343(8) Uani 1 1 d .
C33 C 1.0213(3) 1.01436(17) 0.64541(16) 0.0363(8) Uani 1 1 d .
C34 C 0.8146(3) 0.93517(17) 0.61783(15) 0.0345(8) Uani 1 1 d .
C35 C 0.7084(3) 0.92778(18) 0.63662(16) 0.0378(8) Uani 1 1 d .
H35 H 0.7066 0.9556 0.6786 0.045 Uiso 1 1 calc R
C36 C 0.6067(3) 0.88099(18) 0.59533(16) 0.0393(8) Uani 1 1 d .
H36 H 0.5373 0.8783 0.6093 0.047 Uiso 1 1 calc R
C37 C 0.6060(3) 0.83687(17) 0.53201(16) 0.0380(8) Uani 1 1 d .
C38 C 0.7100(3) 0.84605(18) 0.51147(16) 0.0391(8) Uani 1 1 d .
H38 H 0.7114 0.8191 0.4690 0.047 Uiso 1 1 calc R
C39 C 0.8105(3) 0.89422(18) 0.55292(16) 0.0388(8) Uani 1 1 d .
H39 H 0.8782 0.8999 0.5374 0.047 Uiso 1 1 calc R
C40 C 0.4712(3) 0.73205(19) 0.57913(17) 0.0440(9) Uani 1 1 d .
H40 H 0.5528 0.7392 0.5956 0.053 Uiso 1 1 calc R
C41 C 0.3967(3) 0.70311(19) 0.61157(17) 0.0439(9) Uani 1 1 d .
H41 H 0.4283 0.6924 0.6503 0.053 Uiso 1 1 calc R
C42 C 0.2755(3) 0.69009(18) 0.58667(17) 0.0417(8) Uani 1 1 d .
C43 C 0.2311(3) 0.70485(19) 0.52758(17) 0.0448(9) Uani 1 1 d .
H43 H 0.1496 0.6937 0.5088 0.054 Uiso 1 1 calc R
C44 C 0.3047(3) 0.73533(18) 0.49652(17) 0.0424(9) Uani 1 1 d .
H44 H 0.2726 0.7458 0.4577 0.051 Uiso 1 1 calc R
C45 C 0.4265(3) 0.75085(18) 0.52214(15) 0.0379(8) Uani 1 1 d .
C46 C 0.4816(3) 0.76338(18) 0.42009(16) 0.0392(8) Uani 1 1 d .
C47 C 0.4429(3) 0.69267(18) 0.38244(17) 0.0427(8) Uani 1 1 d .
H47 H 0.4311 0.6583 0.4038 0.051 Uiso 1 1 calc R
C48 C 0.4216(3) 0.67256(19) 0.31354(18) 0.0466(9) Uani 1 1 d .
H48 H 0.3917 0.6250 0.2885 0.056 Uiso 1 1 calc R
C49 C 0.4444(3) 0.7225(2) 0.28144(16) 0.0438(9) Uani 1 1 d .
C50 C 0.4830(3) 0.79322(19) 0.31856(17) 0.0474(9) Uani 1 1 d .
H50 H 0.4978 0.8274 0.2974 0.057 Uiso 1 1 calc R
C51 C 0.4997(3) 0.81317(19) 0.38716(17) 0.0481(9) Uani 1 1 d .
H51 H 0.5235 0.8611 0.4118 0.058 Uiso 1 1 calc R
C52 C 0.4645(5) 0.7458(2) 0.1801(2) 0.0709(13) Uani 1 1 d .
H52A H 0.4470 0.7219 0.1327 0.106 Uiso 1 1 calc R
H52B H 0.5485 0.7642 0.1978 0.106 Uiso 1 1 calc R
H52C H 0.4245 0.7842 0.1875 0.106 Uiso 1 1 calc R
C53 C 0.2383(4) 0.6463(3) 0.6751(2) 0.0723(13) Uani 1 1 d .
H53A H 0.1731 0.6286 0.6909 0.108 Uiso 1 1 calc R
H53B H 0.2885 0.6880 0.7091 0.108 Uiso 1 1 calc R
H53C H 0.2831 0.6106 0.6654 0.108 Uiso 1 1 calc R
C54 C 1.2496(4) 1.10693(19) 0.81177(19) 0.0452(9) Uani 1 1 d .
C55 C 0.6976(3) 0.89826(17) 0.85714(15) 0.0344(8) Uani 1 1 d .
C56 C 0.7811(3) 0.93758(16) 0.91916(16) 0.0354(8) Uani 1 1 d .
C57 C 0.7592(3) 0.92598(17) 0.97637(16) 0.0389(8) Uani 1 1 d .
H57 H 0.8135 0.9502 1.0176 0.047 Uiso 1 1 calc R
C58 C 0.6564(3) 0.87824(17) 0.97406(16) 0.0356(8) Uani 1 1 d .
H58 H 0.6448 0.8731 1.0144 0.043 Uiso 1 1 calc R
C59 C 0.5728(3) 0.83906(16) 0.91601(15) 0.0304(7) Uani 1 1 d .
C60 C 0.5950(3) 0.84953(16) 0.85536(15) 0.0318(7) Uani 1 1 d .
C61 C 0.4690(3) 0.78779(16) 0.91528(15) 0.0315(7) Uani 1 1 d .
C62 C 0.4741(3) 0.75349(17) 0.96430(16) 0.0378(8) Uani 1 1 d .
H62 H 0.5453 0.7618 0.9965 0.045 Uiso 1 1 calc R
C63 C 0.3767(3) 0.70788(18) 0.96619(16) 0.0410(8) Uani 1 1 d .
H63 H 0.3832 0.6859 0.9996 0.049 Uiso 1 1 calc R
C64 C 0.2683(3) 0.69378(17) 0.91918(16) 0.0372(8) Uani 1 1 d .
C65 C 0.2626(3) 0.72734(17) 0.86958(16) 0.0373(8) Uani 1 1 d .
H65 H 0.1916 0.7186 0.8371 0.045 Uiso 1 1 calc R
C66 C 0.3604(3) 0.77302(17) 0.86813(15) 0.0348(8) Uani 1 1 d .
H66 H 0.3540 0.7949 0.8346 0.042 Uiso 1 1 calc R
C67 C 0.1682(3) 0.69801(18) 1.03906(17) 0.0426(9) Uani 1 1 d .
H67 H 0.1856 0.7433 1.0349 0.051 Uiso 1 1 calc R
C68 C 0.1531(3) 0.69033(19) 1.09965(17) 0.0457(9) Uani 1 1 d .
H68 H 0.1612 0.7303 1.1358 0.055 Uiso 1 1 calc R
C69 C 0.1263(3) 0.62359(19) 1.10620(17) 0.0443(9) Uani 1 1 d .
C70 C 0.1181(4) 0.5657(2) 1.0527(2) 0.0573(11) Uani 1 1 d .
H70 H 0.1019 0.5205 1.0570 0.069 Uiso 1 1 calc R
C71 C 0.1332(4) 0.57337(19) 0.99256(18) 0.0534(10) Uani 1 1 d .
H71 H 0.1268 0.5333 0.9568 0.064 Uiso 1 1 calc R
C72 C 0.1577(3) 0.63966(18) 0.98495(16) 0.0390(8) Uani 1 1 d .
C73 C 0.0778(3) 0.60661(17) 0.86267(16) 0.0373(8) Uani 1 1 d .
C74 C -0.0396(3) 0.60474(19) 0.86055(17) 0.0436(9) Uani 1 1 d .
H74 H -0.0599 0.6326 0.8969 0.052 Uiso 1 1 calc R
C75 C -0.1269(3) 0.5621(2) 0.80510(18) 0.0494(9) Uani 1 1 d .
H75 H -0.2060 0.5607 0.8048 0.059 Uiso 1 1 calc R
C76 C -0.0996(3) 0.52114(17) 0.74974(17) 0.0429(9) Uani 1 1 d .
C77 C 0.0171(4) 0.52444(19) 0.75093(19) 0.0517(10) Uani 1 1 d .
H77 H 0.0375 0.4980 0.7138 0.062 Uiso 1 1 calc R
C78 C 0.1045(3) 0.5668(2) 0.80687(19) 0.0504(10) Uani 1 1 d .
H78 H 0.1836 0.5686 0.8070 0.060 Uiso 1 1 calc R
C79 C -0.1675(4) 0.4373(2) 0.6401(2) 0.0750(14) Uani 1 1 d .
H79A H -0.2402 0.4129 0.6063 0.112 Uiso 1 1 calc R
H79B H -0.1273 0.4032 0.6534 0.112 Uiso 1 1 calc R
H79C H -0.1179 0.4657 0.6222 0.112 Uiso 1 1 calc R
C80 C 0.1094(4) 0.6684(3) 1.2176(2) 0.0724(13) Uani 1 1 d .
H80A H 0.0932 0.6518 1.2537 0.109 Uiso 1 1 calc R
H80B H 0.0508 0.6936 1.2042 0.109 Uiso 1 1 calc R
H80C H 0.1866 0.6996 1.2324 0.109 Uiso 1 1 calc R
C81 C 0.8848(3) 0.98528(19) 0.92016(16) 0.0424(8) Uani 1 1 d .
C82 C -0.1943(3) 0.11772(17) 0.47972(16) 0.0353(8) Uani 1 1 d .
C83 C -0.2763(3) 0.08098(17) 0.50595(16) 0.0383(8) Uani 1 1 d .
C84 C -0.2524(3) 0.09603(18) 0.57439(17) 0.0457(9) Uani 1 1 d .
H84 H -0.3034 0.0717 0.5928 0.055 Uiso 1 1 calc R
C85 C -0.1524(3) 0.14742(18) 0.61716(17) 0.0429(9) Uani 1 1 d .
H85 H -0.1402 0.1558 0.6632 0.051 Uiso 1 1 calc R
C86 C -0.0717(3) 0.18603(17) 0.59545(15) 0.0347(8) Uani 1 1 d .
C87 C -0.0927(3) 0.16930(17) 0.52344(15) 0.0341(7) Uani 1 1 d .
C88 C 0.0300(3) 0.24241(17) 0.64161(15) 0.0352(8) Uani 1 1 d .
C89 C 0.0652(3) 0.30595(17) 0.62933(16) 0.0383(8) Uani 1 1 d .
H89 H 0.0278 0.3120 0.5891 0.046 Uiso 1 1 calc R
C90 C 0.1539(3) 0.36013(18) 0.67496(16) 0.0403(8) Uani 1 1 d .
H90 H 0.1751 0.4021 0.6652 0.048 Uiso 1 1 calc R
C91 C 0.2126(3) 0.35293(18) 0.73595(16) 0.0382(8) Uani 1 1 d .
C92 C 0.1792(3) 0.28824(18) 0.74769(16) 0.0429(9) Uani 1 1 d .
H92 H 0.2191 0.2811 0.7869 0.052 Uiso 1 1 calc R
C93 C 0.0883(3) 0.23494(18) 0.70245(16) 0.0416(8) Uani 1 1 d .
H93 H 0.0654 0.1933 0.7125 0.050 Uiso 1 1 calc R
C94 C 0.3639(3) 0.46490(19) 0.76890(16) 0.0401(8) Uani 1 1 d .
C95 C 0.4091(3) 0.4538(2) 0.71321(17) 0.0457(9) Uani 1 1 d .
H95 H 0.3959 0.4079 0.6844 0.055 Uiso 1 1 calc R
C96 C 0.4739(3) 0.5098(2) 0.69952(17) 0.0477(9) Uani 1 1 d .
H96 H 0.5038 0.5013 0.6619 0.057 Uiso 1 1 calc R
C97 C 0.4935(3) 0.57782(19) 0.74176(17) 0.0440(9) Uani 1 1 d .
C98 C 0.4492(3) 0.58981(19) 0.79782(17) 0.0444(9) Uani 1 1 d .
H98 H 0.4620 0.6358 0.8264 0.053 Uiso 1 1 calc R
C99 C 0.3866(3) 0.53394(18) 0.81128(16) 0.0393(8) Uani 1 1 d .
H99 H 0.3587 0.5426 0.8496 0.047 Uiso 1 1 calc R
C100 C 0.3232(3) 0.40957(17) 0.85315(15) 0.0391(8) Uani 1 1 d .
C101 C 0.4361(3) 0.41094(18) 0.88828(16) 0.0410(8) Uani 1 1 d .
H101 H 0.4968 0.4099 0.8668 0.049 Uiso 1 1 calc R
C102 C 0.4594(3) 0.41388(18) 0.95463(17) 0.0435(9) Uani 1 1 d .
H102 H 0.5358 0.4152 0.9780 0.052 Uiso 1 1 calc R
C103 C 0.3695(3) 0.41495(18) 0.98661(16) 0.0400(8) Uani 1 1 d .
C104 C 0.2566(3) 0.41328(19) 0.95210(17) 0.0446(9) Uani 1 1 d .
H104 H 0.1956 0.4134 0.9734 0.054 Uiso 1 1 calc R
C105 C 0.2345(3) 0.41136(19) 0.88532(17) 0.0445(9) Uani 1 1 d .
H105 H 0.1586 0.4113 0.8621 0.053 Uiso 1 1 calc R
C106 C 0.3152(4) 0.4292(3) 1.0891(2) 0.0723(13) Uani 1 1 d .
H10D H 0.3474 0.4314 1.1348 0.108 Uiso 1 1 calc R
H10E H 0.2471 0.3903 1.0688 0.108 Uiso 1 1 calc R
H10F H 0.2922 0.4728 1.0879 0.108 Uiso 1 1 calc R
C107 C 0.6211(4) 0.6255(2) 0.6842(2) 0.0666(12) Uani 1 1 d .
H10A H 0.6616 0.6703 0.6828 0.100 Uiso 1 1 calc R
H10B H 0.5672 0.5999 0.6411 0.100 Uiso 1 1 calc R
H10C H 0.6779 0.5984 0.6953 0.100 Uiso 1 1 calc R
C108 C -0.3794(3) 0.03070(18) 0.46104(18) 0.0436(9) Uani 1 1 d .
N1 N 1.6968(3) 1.10431(15) 0.92536(15) 0.0477(8) Uani 1 1 d .
N2 N 1.5136(2) 1.02698(15) 0.92934(13) 0.0405(7) Uani 1 1 d .
N3 N 1.0024(2) 0.79938(14) 0.79549(12) 0.0365(6) Uani 1 1 d .
N4 N 1.8338(3) 1.14377(19) 0.79136(19) 0.0717(11) Uani 1 1 d .
N5 N 1.2102(3) 1.08286(15) 0.66561(14) 0.0467(7) Uani 1 1 d .
N6 N 1.0219(3) 1.01223(15) 0.58162(14) 0.0434(7) Uani 1 1 d .
N7 N 0.5044(3) 0.78509(15) 0.49177(13) 0.0440(7) Uani 1 1 d .
N8 N 1.3338(3) 1.14009(18) 0.85237(17) 0.0612(9) Uani 1 1 d .
N9 N 0.7085(3) 0.90095(15) 0.79599(13) 0.0416(7) Uani 1 1 d .
N10 N 0.5297(3) 0.81391(15) 0.79209(13) 0.0420(7) Uani 1 1 d .
N11 N 0.1689(3) 0.64802(15) 0.92190(13) 0.0443(7) Uani 1 1 d .
N12 N 0.9675(3) 1.02286(18) 0.91942(15) 0.0561(9) Uani 1 1 d .
N13 N -0.2028(3) 0.10876(14) 0.41388(13) 0.0415(7) Uani 1 1 d .
N14 N -0.0239(2) 0.19760(14) 0.49034(13) 0.0387(7) Uani 1 1 d .
N15 N 0.3001(3) 0.40738(15) 0.78375(13) 0.0449(7) Uani 1 1 d .
N16 N -0.4614(3) -0.00890(17) 0.42306(17) 0.0569(9) Uani 1 1 d .
O1 O 0.7774(3) 0.62687(14) 0.53440(12) 0.0635(8) Uani 1 1 d .
O01 O 0.9311(5) 0.5311(3) 0.4410(3) 0.158(2) Uani 1 1 d .
O2 O 0.8092(2) 0.75871(15) 1.00367(12) 0.0572(7) Uani 1 1 d .
O1W O 0.4434(6) 0.5300(3) 0.4877(3) 0.201(3) Uani 1 1 d .
O3 O 0.4250(3) 0.69677(14) 0.21313(12) 0.0600(7) Uani 1 1 d .
O4 O 0.1942(2) 0.66371(15) 0.61575(13) 0.0585(7) Uani 1 1 d .
O5 O -0.1929(2) 0.48156(15) 0.69665(13) 0.0626(8) Uani 1 1 d .
O6 O 0.1056(3) 0.60981(15) 1.16235(13) 0.0671(8) Uani 1 1 d .
O7 O 0.4021(2) 0.41880(15) 1.05305(11) 0.0552(7) Uani 1 1 d .
O8 O 0.5574(2) 0.63731(14) 0.73328(13) 0.0587(7) Uani 1 1 d .
S1 S 1.63341(9) 1.08036(5) 0.97832(5) 0.0517(3) Uani 1 1 d .
S2 S 1.14935(9) 1.05786(5) 0.58606(5) 0.0525(3) Uani 1 1 d .
S3 S 0.59546(9) 0.84335(5) 0.74295(4) 0.0489(3) Uani 1 1 d .
S4 S -0.08803(8) 0.16195(5) 0.41145(4) 0.0450(2) Uani 1 1 d .

loop_
_atom_site_aniso_label
_atom_site_aniso_U_11
_atom_site_aniso_U_22
_atom_site_aniso_U_33
_atom_site_aniso_U_23
_atom_site_aniso_U_13
_atom_site_aniso_U_12
C01 0.108(5) 0.157(7) 0.077(4) 0.014(4) 0.034(4) 0.056(4)
C1 0.035(2) 0.0320(18) 0.043(2) 0.0060(16) 0.0079(16) 0.0060(15)
C2 0.044(2) 0.0309(18) 0.051(2) 0.0081(17) 0.0212(18) 0.0073(16)
C3 0.052(2) 0.0388(19) 0.041(2) 0.0130(17) 0.0232(18) 0.0077(17)
C4 0.043(2) 0.0395(19) 0.0339(18) 0.0085(16) 0.0088(16) 0.0023(16)
C5 0.0364(19) 0.0295(17) 0.0319(17) 0.0057(14) 0.0123(15) 0.0063(14)
C6 0.037(2) 0.0327(17) 0.0360(18) 0.0088(15) 0.0108(15) 0.0113(15)
C7 0.0358(19) 0.0344(18) 0.0278(17) 0.0105(15) 0.0073(14) 0.0055(15)
C8 0.040(2) 0.0291(17) 0.0292(17) 0.0040(14) 0.0086(15) 0.0019(15)
C9 0.043(2) 0.0374(19) 0.0339(18) 0.0103(16) 0.0169(16) 0.0091(16)
C10 0.0338(19) 0.0347(18) 0.0296(17) 0.0123(15) 0.0055(14) 0.0040(15)
C11 0.039(2) 0.0350(18) 0.0232(16) 0.0048(14) 0.0060(14) 0.0079(15)
C12 0.037(2) 0.0435(19) 0.0272(17) 0.0136(15) 0.0094(15) 0.0075(16)
C13 0.037(2) 0.0414(19) 0.0358(19) 0.0111(16) 0.0116(16) 0.0044(15)
C14 0.049(2) 0.041(2) 0.0311(18) 0.0102(16) 0.0093(16) 0.0080(17)
C15 0.049(2) 0.043(2) 0.040(2) 0.0144(17) 0.0244(18) 0.0157(17)
C16 0.035(2) 0.047(2) 0.049(2) 0.0172(17) 0.0184(17) 0.0107(16)
C17 0.032(2) 0.045(2) 0.0365(18) 0.0139(16) 0.0070(15) 0.0094(16)
C18 0.039(2) 0.0325(17) 0.0279(17) 0.0083(14) 0.0105(15) 0.0065(15)
C19 0.0332(19) 0.0316(17) 0.0282(17) 0.0083(14) 0.0091(14) 0.0003(14)
C20 0.042(2) 0.042(2) 0.0350(19) 0.0148(16) 0.0077(16) 0.0099(16)
C21 0.056(2) 0.0346(19) 0.039(2) 0.0067(16) 0.0070(18) 0.0088(17)
C22 0.043(2) 0.047(2) 0.0303(18) 0.0081(17) 0.0076(16) 0.0039(17)
C23 0.040(2) 0.044(2) 0.0329(18) 0.0182(16) 0.0053(15) 0.0039(16)
C24 0.044(2) 0.0336(18) 0.0386(19) 0.0151(16) 0.0113(16) 0.0070(15)
C25 0.092(4) 0.086(3) 0.031(2) 0.012(2) 0.001(2) 0.008(3)
C26 0.083(3) 0.081(3) 0.043(2) 0.021(2) 0.031(2) 0.018(3)
C27 0.052(3) 0.037(2) 0.064(3) 0.0070(19) 0.028(2) 0.0034(19)
C28 0.045(2) 0.0316(18) 0.046(2) 0.0180(16) 0.0194(17) 0.0121(16)
C29 0.044(2) 0.0323(18) 0.0374(19) 0.0116(15) 0.0125(17) 0.0055(16)
C30 0.050(2) 0.0405(19) 0.0320(18) 0.0106(16) 0.0132(17) 0.0087(17)
C31 0.041(2) 0.0393(19) 0.0374(19) 0.0148(16) 0.0170(16) 0.0086(16)
C32 0.043(2) 0.0322(17) 0.0345(18) 0.0149(15) 0.0154(16) 0.0137(15)
C33 0.047(2) 0.0348(18) 0.0352(18) 0.0156(15) 0.0180(16) 0.0156(16)
C34 0.045(2) 0.0361(18) 0.0279(17) 0.0155(15) 0.0122(15) 0.0135(16)
C35 0.043(2) 0.0420(19) 0.0298(17) 0.0112(15) 0.0130(16) 0.0082(16)
C36 0.042(2) 0.046(2) 0.0369(19) 0.0177(17) 0.0163(16) 0.0138(17)
C37 0.046(2) 0.0395(19) 0.0316(18) 0.0169(16) 0.0092(16) 0.0088(16)
C38 0.048(2) 0.046(2) 0.0269(17) 0.0144(16) 0.0113(16) 0.0131(17)
C39 0.042(2) 0.048(2) 0.0360(19) 0.0214(17) 0.0165(16) 0.0148(17)
C40 0.035(2) 0.054(2) 0.041(2) 0.0166(18) 0.0067(16) 0.0056(17)
C41 0.044(2) 0.052(2) 0.0391(19) 0.0230(17) 0.0099(17) 0.0085(18)
C42 0.041(2) 0.046(2) 0.042(2) 0.0150(17) 0.0145(17) 0.0093(17)
C43 0.037(2) 0.055(2) 0.043(2) 0.0149(18) 0.0087(17) 0.0139(17)
C44 0.047(2) 0.046(2) 0.0354(19) 0.0152(17) 0.0077(17) 0.0160(17)
C45 0.042(2) 0.044(2) 0.0274(17) 0.0109(15) 0.0092(15) 0.0065(16)
C46 0.043(2) 0.041(2) 0.0311(18) 0.0123(16) 0.0057(15) 0.0075(16)
C47 0.048(2) 0.041(2) 0.041(2) 0.0167(17) 0.0114(17) 0.0089(17)
C48 0.050(2) 0.042(2) 0.045(2) 0.0079(17) 0.0117(18) 0.0105(17)
C49 0.045(2) 0.055(2) 0.0320(19) 0.0136(18) 0.0099(16) 0.0140(18)
C50 0.059(3) 0.049(2) 0.036(2) 0.0218(18) 0.0075(17) 0.0090(18)
C51 0.062(3) 0.043(2) 0.037(2) 0.0164(17) 0.0054(18) 0.0077(18)
C52 0.098(4) 0.083(3) 0.041(2) 0.025(2) 0.027(2) 0.029(3)
C53 0.064(3) 0.107(4) 0.070(3) 0.056(3) 0.032(2) 0.020(3)
C54 0.053(3) 0.039(2) 0.045(2) 0.0123(18) 0.019(2) 0.0058(19)
C55 0.037(2) 0.0351(18) 0.0340(18) 0.0104(15) 0.0140(15) 0.0101(15)
C56 0.0321(19) 0.0342(18) 0.0355(18) 0.0037(15) 0.0116(15) 0.0038(15)
C57 0.036(2) 0.0411(19) 0.0325(18) 0.0023(15) 0.0114(15) 0.0002(16)
C58 0.035(2) 0.0412(19) 0.0302(17) 0.0077(15) 0.0135(15) 0.0076(16)
C59 0.0322(18) 0.0333(17) 0.0297(17) 0.0105(14) 0.0127(14) 0.0114(14)
C60 0.0322(19) 0.0343(17) 0.0274(17) 0.0072(14) 0.0072(14) 0.0074(14)
C61 0.0321(19) 0.0364(18) 0.0266(16) 0.0095(14) 0.0089(14) 0.0080(14)
C62 0.0313(19) 0.044(2) 0.0375(18) 0.0158(16) 0.0052(15) 0.0052(16)
C63 0.040(2) 0.050(2) 0.0364(19) 0.0248(17) 0.0057(16) 0.0063(17)
C64 0.036(2) 0.0418(19) 0.0350(18) 0.0147(16) 0.0105(16) 0.0049(16)
C65 0.0313(19) 0.046(2) 0.0340(18) 0.0162(16) 0.0039(15) 0.0059(16)
C66 0.036(2) 0.0411(19) 0.0300(17) 0.0148(15) 0.0110(15) 0.0069(15)
C67 0.050(2) 0.0357(19) 0.043(2) 0.0194(17) 0.0099(17) 0.0046(16)
C68 0.053(2) 0.040(2) 0.040(2) 0.0095(17) 0.0101(17) 0.0066(17)
C69 0.048(2) 0.048(2) 0.0362(19) 0.0185(18) 0.0097(17) 0.0017(17)
C70 0.081(3) 0.038(2) 0.057(2) 0.023(2) 0.020(2) 0.005(2)
C71 0.079(3) 0.038(2) 0.045(2) 0.0138(18) 0.022(2) 0.0076(19)
C72 0.036(2) 0.041(2) 0.0367(19) 0.0156(17) 0.0060(15) -0.0005(16)
C73 0.034(2) 0.0377(19) 0.0389(19) 0.0133(16) 0.0088(16) 0.0016(15)
C74 0.041(2) 0.047(2) 0.041(2) 0.0082(17) 0.0180(17) 0.0053(17)
C75 0.032(2) 0.065(2) 0.046(2) 0.010(2) 0.0168(17) 0.0013(18)
C76 0.043(2) 0.0353(19) 0.045(2) 0.0126(17) 0.0090(18) -0.0033(16)
C77 0.055(3) 0.046(2) 0.049(2) 0.0020(19) 0.017(2) 0.0150(19)
C78 0.032(2) 0.061(2) 0.054(2) 0.009(2) 0.0131(18) 0.0140(18)
C79 0.086(4) 0.064(3) 0.048(2) -0.004(2) 0.011(2) -0.014(2)
C80 0.079(3) 0.097(4) 0.045(2) 0.026(3) 0.024(2) 0.012(3)
C81 0.044(2) 0.044(2) 0.0350(19) 0.0048(16) 0.0151(17) 0.0039(18)
C82 0.038(2) 0.0338(18) 0.0324(18) 0.0085(15) 0.0057(15) 0.0097(15)
C83 0.041(2) 0.0310(18) 0.0390(19) 0.0079(15) 0.0084(16) 0.0044(15)
C84 0.050(2) 0.041(2) 0.046(2) 0.0162(17) 0.0131(18) 0.0041(17)
C85 0.049(2) 0.043(2) 0.0334(18) 0.0107(16) 0.0093(17) 0.0060(17)
C86 0.037(2) 0.0348(18) 0.0332(18) 0.0116(15) 0.0087(15) 0.0105(15)
C87 0.0355(19) 0.0359(18) 0.0306(17) 0.0095(15) 0.0074(15) 0.0107(15)
C88 0.038(2) 0.0380(19) 0.0287(17) 0.0093(15) 0.0074(15) 0.0098(15)
C89 0.040(2) 0.043(2) 0.0277(17) 0.0100(15) 0.0019(15) 0.0089(16)
C90 0.046(2) 0.0392(19) 0.0348(19) 0.0130(16) 0.0087(16) 0.0080(16)
C91 0.038(2) 0.043(2) 0.0296(17) 0.0096(16) 0.0050(15) 0.0063(16)
C92 0.045(2) 0.049(2) 0.0294(18) 0.0121(16) -0.0032(16) 0.0113(17)
C93 0.051(2) 0.0384(19) 0.0346(19) 0.0138(16) 0.0051(17) 0.0117(17)
C94 0.033(2) 0.052(2) 0.0314(18) 0.0126(17) 0.0012(15) 0.0076(16)
C95 0.044(2) 0.049(2) 0.0359(19) 0.0025(17) 0.0103(17) 0.0058(17)
C96 0.047(2) 0.060(2) 0.037(2) 0.0151(19) 0.0152(17) 0.0088(19)
C97 0.042(2) 0.049(2) 0.040(2) 0.0154(18) 0.0073(17) 0.0107(17)
C98 0.048(2) 0.047(2) 0.037(2) 0.0109(17) 0.0080(17) 0.0151(18)
C99 0.036(2) 0.051(2) 0.0284(17) 0.0091(16) 0.0062(15) 0.0129(17)
C100 0.043(2) 0.0401(19) 0.0245(16) 0.0043(15) 0.0034(16) -0.0004(16)
C101 0.036(2) 0.048(2) 0.0372(19) 0.0115(16) 0.0090(16) 0.0072(16)
C102 0.043(2) 0.050(2) 0.038(2) 0.0172(17) 0.0052(17) 0.0117(17)
C103 0.042(2) 0.047(2) 0.0291(18) 0.0119(16) 0.0058(16) 0.0081(16)
C104 0.038(2) 0.055(2) 0.0362(19) 0.0103(17) 0.0110(17) 0.0032(17)
C105 0.037(2) 0.053(2) 0.0363(19) 0.0109(17) 0.0012(16) 0.0069(17)
C106 0.063(3) 0.123(4) 0.047(2) 0.043(3) 0.022(2) 0.027(3)
C107 0.064(3) 0.070(3) 0.076(3) 0.034(2) 0.028(2) 0.009(2)
C108 0.049(2) 0.0352(19) 0.046(2) 0.0130(18) 0.0122(19) 0.0049(18)
N1 0.0391(18) 0.0437(17) 0.0491(18) 0.0022(15) 0.0068(15) 0.0052(14)
N2 0.0394(17) 0.0458(17) 0.0314(15) 0.0067(13) 0.0068(13) 0.0079(13)
N3 0.0366(16) 0.0402(16) 0.0277(14) 0.0079(12) 0.0080(12) -0.0008(13)
N4 0.066(3) 0.056(2) 0.087(3) 0.007(2) 0.040(2) -0.0045(19)
N5 0.054(2) 0.0458(17) 0.0476(18) 0.0189(15) 0.0261(15) 0.0078(15)
N6 0.0533(19) 0.0502(18) 0.0369(16) 0.0217(14) 0.0217(14) 0.0130(15)
N7 0.0484(19) 0.0510(18) 0.0306(15) 0.0163(14) 0.0087(14) 0.0019(15)
N8 0.062(2) 0.061(2) 0.051(2) 0.0095(18) 0.0140(19) 0.0014(19)
N9 0.0409(17) 0.0495(17) 0.0373(16) 0.0175(14) 0.0138(13) 0.0062(14)
N10 0.0413(18) 0.0523(18) 0.0311(15) 0.0127(14) 0.0102(13) 0.0059(14)
N11 0.0406(18) 0.0536(18) 0.0360(16) 0.0186(14) 0.0083(14) -0.0034(14)
N12 0.048(2) 0.065(2) 0.0450(19) 0.0099(16) 0.0162(16) -0.0073(18)
N13 0.0460(18) 0.0420(16) 0.0287(15) 0.0062(13) 0.0041(13) 0.0034(14)
N14 0.0385(17) 0.0465(17) 0.0298(15) 0.0102(13) 0.0091(13) 0.0080(13)
N15 0.0476(19) 0.0511(18) 0.0247(14) 0.0082(13) 0.0008(13) -0.0033(15)
N16 0.058(2) 0.0497(19) 0.053(2) 0.0111(17) 0.0051(18) 0.0017(17)
O1 0.076(2) 0.0575(17) 0.0352(14) -0.0019(13) -0.0029(13) 0.0051(15)
O01 0.165(5) 0.186(5) 0.165(5) 0.058(5) 0.110(5) 0.063(4)
O2 0.0602(18) 0.0776(19) 0.0482(16) 0.0277(14) 0.0307(14) 0.0202(14)
O1W 0.228(7) 0.147(5) 0.201(6) -0.014(4) 0.096(5) 0.032(4)
O3 0.078(2) 0.0652(18) 0.0330(14) 0.0112(13) 0.0166(13) 0.0105(15)
O4 0.0480(16) 0.085(2) 0.0568(16) 0.0390(15) 0.0223(13) 0.0157(14)
O5 0.0522(17) 0.0653(18) 0.0490(16) 0.0013(14) 0.0080(13) -0.0125(14)
O6 0.091(2) 0.0688(19) 0.0506(17) 0.0300(15) 0.0298(16) 0.0099(16)
O7 0.0483(16) 0.090(2) 0.0355(13) 0.0290(14) 0.0118(12) 0.0211(14)
O8 0.0701(19) 0.0520(16) 0.0557(16) 0.0195(13) 0.0220(14) 0.0064(14)
S1 0.0459(6) 0.0576(6) 0.0376(5) 0.0011(4) 0.0026(4) 0.0066(5)
S2 0.0625(7) 0.0583(6) 0.0488(6) 0.0260(5) 0.0308(5) 0.0096(5)
S3 0.0474(6) 0.0648(6) 0.0312(5) 0.0162(4) 0.0107(4) 0.0004(5)
S4 0.0485(6) 0.0515(6) 0.0287(4) 0.0081(4) 0.0084(4) 0.0030(4)

loop_
_atom_type_symbol
_atom_type_description
_atom_type_scat_dispersion_real
_atom_type_scat_dispersion_imag
_atom_type_scat_source
C C 0.0033 0.0016 'International Tables Vol C Tables 4.2.6.8 and 6.1.1.4'
H H 0.0000 0.0000 'International Tables Vol C Tables 4.2.6.8 and 6.1.1.4'
N N 0.0061 0.0033 'International Tables Vol C Tables 4.2.6.8 and 6.1.1.4'
O O 0.0106 0.0060 'International Tables Vol C Tables 4.2.6.8 and 6.1.1.4'
S S 0.1246 0.1234 'International Tables Vol C Tables 4.2.6.8 and 6.1.1.4'

loop_
_geom_angle_atom_site_label_1
_geom_angle_atom_site_label_2
_geom_angle_atom_site_label_3
_geom_angle
_geom_angle_site_symmetry_3
O01 C01 C01 114.4(7) 2_766
N1 C1 C6 113.7(3) .
N1 C1 C2 126.3(3) .
C6 C1 C2 120.0(3) .
C3 C2 C27 121.1(3) .
C3 C2 C1 117.5(3) .
C27 C2 C1 121.3(3) .
C2 C3 C4 122.7(3) .
C2 C3 H3 118.7 .
C4 C3 H3 118.7 .
C5 C4 C3 122.7(3) .
C5 C4 H4 118.7 .
C3 C4 H4 118.7 .
C4 C5 C6 116.0(3) .
C4 C5 C7 121.5(3) .
C6 C5 C7 122.6(3) .
N2 C6 C1 113.0(3) .
N2 C6 C5 125.8(3) .
C1 C6 C5 121.2(3) .
C8 C7 C12 116.5(3) .
C8 C7 C5 123.5(3) .
C12 C7 C5 120.0(3) .
C9 C8 C7 122.4(3) .
C9 C8 H8 118.8 .
C7 C8 H8 118.8 .
C8 C9 C10 120.4(3) .
C8 C9 H9 119.8 .
C10 C9 H9 119.8 .
N3 C10 C11 119.2(3) .
N3 C10 C9 123.3(3) .
C11 C10 C9 117.5(3) .
C12 C11 C10 121.2(3) .
C12 C11 H11 119.4 .
C10 C11 H11 119.4 .
C11 C12 C7 122.0(3) .
C11 C12 H12 119.0 .
C7 C12 H12 119.0 .
C18 C13 C14 121.4(3) .
C18 C13 H13 119.3 .
C14 C13 H13 119.3 .
C15 C14 C13 120.2(3) .
C15 C14 H14 119.9 .
C13 C14 H14 119.9 .
O2 C15 C16 116.1(3) .
O2 C15 C14 125.0(3) .
C16 C15 C14 118.9(3) .
C15 C16 C17 121.1(3) .
C15 C16 H16 119.4 .
C17 C16 H16 119.4 .
C16 C17 C18 120.7(3) .
C16 C17 H17 119.7 .
C18 C17 H17 119.7 .
C13 C18 C17 117.6(3) .
C13 C18 N3 123.3(3) .
C17 C18 N3 119.1(3) .
C24 C19 C20 119.7(3) .
C24 C19 N3 119.5(3) .
C20 C19 N3 120.7(3) .
C21 C20 C19 119.7(3) .
C21 C20 H20 120.1 .
C19 C20 H20 120.1 .
C20 C21 C22 120.6(3) .
C20 C21 H21 119.7 .
C22 C21 H21 119.7 .
O1 C22 C23 124.3(3) .
O1 C22 C21 115.9(3) .
C23 C22 C21 119.8(3) .
C22 C23 C24 119.5(3) .
C22 C23 H23 120.3 .
C24 C23 H23 120.3 .
C19 C24 C23 120.8(3) .
C19 C24 H24 119.6 .
C23 C24 H24 119.6 .
O1 C25 H25A 109.5 .
O1 C25 H25B 109.5 .
H25A C25 H25B 109.5 .
O1 C25 H25C 109.5 .
H25A C25 H25C 109.5 .
H25B C25 H25C 109.5 .
O2 C26 H26A 109.5 .
O2 C26 H26B 109.5 .
H26A C26 H26B 109.5 .
O2 C26 H26C 109.5 .
H26A C26 H26C 109.5 .
H26B C26 H26C 109.5 .
N4 C27 C2 177.3(4) .
N5 C28 C33 114.3(3) .
N5 C28 C29 125.4(3) .
C33 C28 C29 120.2(3) .
C30 C29 C54 121.4(3) .
C30 C29 C28 117.0(3) .
C54 C29 C28 121.5(3) .
C29 C30 C31 122.4(3) .
C29 C30 H30 118.8 .
C31 C30 H30 118.8 .
C32 C31 C30 123.5(3) .
C32 C31 H31 118.3 .
C30 C31 H31 118.3 .
C31 C32 C33 115.0(3) .
C31 C32 C34 121.5(3) .
C33 C32 C34 123.5(3) .
N6 C33 C28 112.3(3) .
N6 C33 C32 125.8(3) .
C28 C33 C32 121.9(3) .
C35 C34 C39 116.3(3) .
C35 C34 C32 120.8(3) .
C39 C34 C32 122.8(3) .
C36 C35 C34 122.2(3) .
C36 C35 H35 118.9 .
C34 C35 H35 118.9 .
C35 C36 C37 120.8(3) .
C35 C36 H36 119.6 .
C37 C36 H36 119.6 .
C38 C37 N7 121.7(3) .
C38 C37 C36 117.5(3) .
N7 C37 C36 120.8(3) .
C39 C38 C37 120.9(3) .
C39 C38 H38 119.5 .
C37 C38 H38 119.5 .
C38 C39 C34 122.1(3) .
C38 C39 H39 119.0 .
C34 C39 H39 119.0 .
C41 C40 C45 121.3(3) .
C41 C40 H40 119.4 .
C45 C40 H40 119.4 .
C42 C41 C40 120.2(3) .
C42 C41 H41 119.9 .
C40 C41 H41 119.9 .
O4 C42 C41 124.9(3) .
O4 C42 C43 116.6(3) .
C41 C42 C43 118.4(3) .
C44 C43 C42 121.4(3) .
C44 C43 H43 119.3 .
C42 C43 H43 119.3 .
C43 C44 C45 120.8(3) .
C43 C44 H44 119.6 .
C45 C44 H44 119.6 .
C44 C45 C40 117.8(3) .
C44 C45 N7 121.5(3) .
C40 C45 N7 120.7(3) .
C47 C46 C51 118.5(3) .
C47 C46 N7 121.2(3) .
C51 C46 N7 120.3(3) .
C48 C47 C46 120.5(3) .
C48 C47 H47 119.7 .
C46 C47 H47 119.7 .
C47 C48 C49 120.4(3) .
C47 C48 H48 119.8 .
C49 C48 H48 119.8 .
O3 C49 C50 124.7(3) .
O3 C49 C48 115.9(3) .
C50 C49 C48 119.4(3) .
C51 C50 C49 119.8(3) .
C51 C50 H50 120.1 .
C49 C50 H50 120.1 .
C50 C51 C46 121.3(3) .
C50 C51 H51 119.4 .
C46 C51 H51 119.4 .
O3 C52 H52A 109.5 .
O3 C52 H52B 109.5 .
H52A C52 H52B 109.5 .
O3 C52 H52C 109.5 .
H52A C52 H52C 109.5 .
H52B C52 H52C 109.5 .
O4 C53 H53A 109.5 .
O4 C53 H53B 109.5 .
H53A C53 H53B 109.5 .
O4 C53 H53C 109.5 .
H53A C53 H53C 109.5 .
H53B C53 H53C 109.5 .
N8 C54 C29 178.1(4) .
N9 C55 C56 125.0(3) .
N9 C55 C60 114.5(3) .
C56 C55 C60 120.5(3) .
C57 C56 C55 117.5(3) .
C57 C56 C81 122.5(3) .
C55 C56 C81 120.0(3) .
C56 C57 C58 121.5(3) .
C56 C57 H57 119.3 .
C58 C57 H57 119.3 .
C59 C58 C57 123.7(3) .
C59 C58 H58 118.1 .
C57 C58 H58 118.1 .
C58 C59 C60 115.7(3) .
C58 C59 C61 122.2(3) .
C60 C59 C61 122.0(3) .
N10 C60 C55 112.3(3) .
N10 C60 C59 126.5(3) .
C55 C60 C59 121.1(3) .
C66 C61 C62 116.8(3) .
C66 C61 C59 122.4(3) .
C62 C61 C59 120.7(3) .
C63 C62 C61 121.6(3) .
C63 C62 H62 119.2 .
C61 C62 H62 119.2 .
C62 C63 C64 121.3(3) .
C62 C63 H63 119.3 .
C64 C63 H63 119.3 .
C63 C64 C65 117.5(3) .
C63 C64 N11 121.1(3) .
C65 C64 N11 121.4(3) .
C66 C65 C64 120.8(3) .
C66 C65 H65 119.6 .
C64 C65 H65 119.6 .
C65 C66 C61 122.0(3) .
C65 C66 H66 119.0 .
C61 C66 H66 119.0 .
C72 C67 C68 121.1(3) .
C72 C67 H67 119.5 .
C68 C67 H67 119.5 .
C69 C68 C67 120.0(3) .
C69 C68 H68 120.0 .
C67 C68 H68 120.0 .
O6 C69 C70 116.3(3) .
O6 C69 C68 124.9(3) .
C70 C69 C68 118.8(3) .
C69 C70 C71 121.2(3) .
C69 C70 H70 119.4 .
C71 C70 H70 119.4 .
C72 C71 C70 120.6(3) .
C72 C71 H71 119.7 .
C70 C71 H71 119.7 .
C71 C72 C67 118.4(3) .
C71 C72 N11 121.0(3) .
C67 C72 N11 120.6(3) .
C74 C73 C78 118.1(3) .
C74 C73 N11 120.5(3) .
C78 C73 N11 121.4(3) .
C75 C74 C73 120.4(3) .
C75 C74 H74 119.8 .
C73 C74 H74 119.8 .
C74 C75 C76 121.2(3) .
C74 C75 H75 119.4 .
C76 C75 H75 119.4 .
O5 C76 C77 124.8(3) .
O5 C76 C75 116.7(3) .
C77 C76 C75 118.5(3) .
C76 C77 C78 120.1(3) .
C76 C77 H77 119.9 .
C78 C77 H77 119.9 .
C77 C78 C73 121.6(3) .
C77 C78 H78 119.2 .
C73 C78 H78 119.2 .
O5 C79 H79A 109.5 .
O5 C79 H79B 109.5 .
H79A C79 H79B 109.5 .
O5 C79 H79C 109.5 .
H79A C79 H79C 109.5 .
H79B C79 H79C 109.5 .
O6 C80 H80A 109.5 .
O6 C80 H80B 109.5 .
H80A C80 H80B 109.5 .
O6 C80 H80C 109.5 .
H80A C80 H80C 109.5 .
H80B C80 H80C 109.5 .
N12 C81 C56 178.5(4) .
N13 C82 C87 113.6(3) .
N13 C82 C83 125.7(3) .
C87 C82 C83 120.7(3) .
C84 C83 C82 117.7(3) .
C84 C83 C108 122.6(3) .
C82 C83 C108 119.6(3) .
C83 C84 C85 121.2(3) .
C83 C84 H84 119.4 .
C85 C84 H84 119.4 .
C86 C85 C84 124.2(3) .
C86 C85 H85 117.9 .
C84 C85 H85 117.9 .
C85 C86 C87 115.7(3) .
C85 C86 C88 123.2(3) .
C87 C86 C88 121.1(3) .
N14 C87 C82 112.8(3) .
N14 C87 C86 126.7(3) .
C82 C87 C86 120.5(3) .
C89 C88 C93 117.6(3) .
C89 C88 C86 122.2(3) .
C93 C88 C86 120.0(3) .
C90 C89 C88 121.8(3) .
C90 C89 H89 119.1 .
C88 C89 H89 119.1 .
C89 C90 C91 120.8(3) .
C89 C90 H90 119.6 .
C91 C90 H90 119.6 .
N15 C91 C92 120.4(3) .
N15 C91 C90 122.1(3) .
C92 C91 C90 117.4(3) .
C93 C92 C91 121.3(3) .
C93 C92 H92 119.4 .
C91 C92 H92 119.4 .
C92 C93 C88 121.0(3) .
C92 C93 H93 119.5 .
C88 C93 H93 119.5 .
C95 C94 C99 117.8(3) .
C95 C94 N15 121.3(3) .
C99 C94 N15 120.9(3) .
C94 C95 C96 121.3(3) .
C94 C95 H95 119.3 .
C96 C95 H95 119.3 .
C97 C96 C95 119.7(3) .
C97 C96 H96 120.2 .
C95 C96 H96 120.1 .
C96 C97 C98 119.7(3) .
C96 C97 O8 124.5(3) .
C98 C97 O8 115.8(3) .
C99 C98 C97 120.1(3) .
C99 C98 H98 119.9 .
C97 C98 H98 119.9 .
C98 C99 C94 121.4(3) .
C98 C99 H99 119.3 .
C94 C99 H99 119.3 .
C105 C100 C101 119.3(3) .
C105 C100 N15 120.6(3) .
C101 C100 N15 120.0(3) .
C102 C101 C100 120.5(3) .
C102 C101 H101 119.7 .
C100 C101 H101 119.7 .
C101 C102 C103 120.0(3) .
C101 C102 H102 120.0 .
C103 C102 H102 120.0 .
O7 C103 C104 124.4(3) .
O7 C103 C102 115.5(3) .
C104 C103 C102 120.1(3) .
C103 C104 C105 119.5(3) .
C103 C104 H104 120.3 .
C105 C104 H104 120.3 .
C100 C105 C104 120.6(3) .
C100 C105 H105 119.7 .
C104 C105 H105 119.7 .
O7 C106 H10D 109.5 .
O7 C106 H10E 109.5 .
H10D C106 H10E 109.5 .
O7 C106 H10F 109.5 .
H10D C106 H10F 109.5 .
H10E C106 H10F 109.5 .
O8 C107 H10A 109.5 .
O8 C107 H10B 109.5 .
H10A C107 H10B 109.5 .
O8 C107 H10C 109.5 .
H10A C107 H10C 109.5 .
H10B C107 H10C 109.5 .
N16 C108 C83 177.5(4) .
C1 N1 S1 105.6(2) .
C6 N2 S1 106.2(2) .
C10 N3 C18 124.9(3) .
C10 N3 C19 116.5(2) .
C18 N3 C19 118.5(3) .
C28 N5 S2 105.6(2) .
C33 N6 S2 106.3(2) .
C37 N7 C45 120.1(3) .
C37 N7 C46 120.3(3) .
C45 N7 C46 119.5(3) .
C55 N9 S3 105.0(2) .
C60 N10 S3 106.6(2) .
C64 N11 C73 121.9(3) .
C64 N11 C72 120.0(3) .
C73 N11 C72 118.1(3) .
C82 N13 S4 105.8(2) .
C87 N14 S4 106.8(2) .
C91 N15 C94 123.5(3) .
C91 N15 C100 119.2(3) .
C94 N15 C100 117.2(3) .
C22 O1 C25 117.6(3) .
C15 O2 C26 117.7(3) .
C49 O3 C52 116.8(3) .
C42 O4 C53 117.2(3) .
C76 O5 C79 117.8(3) .
C69 O6 C80 117.5(3) .
C103 O7 C106 116.4(3) .
C97 O8 C107 116.9(3) .
N2 S1 N1 101.52(15) .
N6 S2 N5 101.38(15) .
N10 S3 N9 101.55(14) .
N14 S4 N13 100.90(14) .

loop_
_geom_bond_atom_site_label_1
_geom_bond_atom_site_label_2
_geom_bond_distance
_geom_bond_site_symmetry_2
C01 O01 1.103(7) .
C01 C01 1.761(14) 2_766
C1 N1 1.347(4) .
C1 C6 1.420(5) .
C1 C2 1.431(5) .
C2 C3 1.353(5) .
C2 C27 1.432(5) .
C3 C4 1.408(5) .
C3 H3 0.9300 .
C4 C5 1.374(4) .
C4 H4 0.9300 .
C5 C6 1.439(4) .
C5 C7 1.467(4) .
C6 N2 1.354(4) .
C7 C8 1.394(4) .
C7 C12 1.398(4) .
C8 C9 1.375(5) .
C8 H8 0.9300 .
C9 C10 1.401(4) .
C9 H9 0.9300 .
C10 N3 1.399(4) .
C10 C11 1.401(4) .
C11 C12 1.367(4) .
C11 H11 0.9300 .
C12 H12 0.9300 .
C13 C18 1.385(4) .
C13 C14 1.385(5) .
C13 H13 0.9300 .
C14 C15 1.377(5) .
C14 H14 0.9300 .
C15 O2 1.371(4) .
C15 C16 1.373(5) .
C16 C17 1.379(5) .
C16 H16 0.9300 .
C17 C18 1.392(5) .
C17 H17 0.9300 .
C18 N3 1.429(4) .
C19 C24 1.376(4) .
C19 C20 1.382(4) .
C19 N3 1.432(4) .
C20 C21 1.375(4) .
C20 H20 0.9300 .
C21 C22 1.390(5) .
C21 H21 0.9300 .
C22 O1 1.366(4) .
C22 C23 1.370(5) .
C23 C24 1.390(4) .
C23 H23 0.9300 .
C24 H24 0.9300 .
C25 O1 1.423(5) .
C25 H25A 0.9600 .
C25 H25B 0.9600 .
C25 H25C 0.9600 .
C26 O2 1.417(5) .
C26 H26A 0.9600 .
C26 H26B 0.9600 .
C26 H26C 0.9600 .
C27 N4 1.140(5) .
C28 N5 1.344(4) .
C28 C33 1.418(5) .
C28 C29 1.429(4) .
C29 C30 1.364(5) .
C29 C54 1.429(5) .
C30 C31 1.401(5) .
C30 H30 0.9300 .
C31 C32 1.381(4) .
C31 H31 0.9300 .
C32 C33 1.432(5) .
C32 C34 1.470(5) .
C33 N6 1.355(4) .
C34 C35 1.395(5) .
C34 C39 1.400(4) .
C35 C36 1.368(5) .
C35 H35 0.9300 .
C36 C37 1.405(5) .
C36 H36 0.9300 .
C37 C38 1.392(5) .
C37 N7 1.403(4) .
C38 C39 1.371(5) .
C38 H38 0.9300 .
C39 H39 0.9300 .
C40 C41 1.380(5) .
C40 C45 1.394(5) .
C40 H40 0.9300 .
C41 C42 1.377(5) .
C41 H41 0.9300 .
C42 O4 1.363(4) .
C42 C43 1.389(5) .
C43 C44 1.365(5) .
C43 H43 0.9300 .
C44 C45 1.383(5) .
C44 H44 0.9300 .
C45 N7 1.425(4) .
C46 C47 1.380(5) .
C46 C51 1.381(5) .
C46 N7 1.432(4) .
C47 C48 1.377(5) .
C47 H47 0.9300 .
C48 C49 1.380(5) .
C48 H48 0.9300 .
C49 O3 1.370(4) .
C49 C50 1.378(5) .
C50 C51 1.377(5) .
C50 H50 0.9300 .
C51 H51 0.9300 .
C52 O3 1.431(5) .
C52 H52A 0.9600 .
C52 H52B 0.9600 .
C52 H52C 0.9600 .
C53 O4 1.422(4) .
C53 H53A 0.9600 .
C53 H53B 0.9600 .
C53 H53C 0.9600 .
C54 N8 1.146(5) .
C55 N9 1.355(4) .
C55 C56 1.418(4) .
C55 C60 1.421(4) .
C56 C57 1.372(4) .
C56 C81 1.425(5) .
C57 C58 1.408(5) .
C57 H57 0.9300 .
C58 C59 1.365(4) .
C58 H58 0.9300 .
C59 C60 1.437(4) .
C59 C61 1.467(4) .
C60 N10 1.348(4) .
C61 C66 1.392(4) .
C61 C62 1.395(4) .
C62 C63 1.369(5) .
C62 H62 0.9300 .
C63 C64 1.391(5) .
C63 H63 0.9300 .
C64 C65 1.395(4) .
C64 N11 1.395(4) .
C65 C66 1.369(4) .
C65 H65 0.9300 .
C66 H66 0.9300 .
C67 C72 1.379(5) .
C67 C68 1.389(5) .
C67 H67 0.9300 .
C68 C69 1.377(5) .
C68 H68 0.9300 .
C69 O6 1.362(4) .
C69 C70 1.371(5) .
C70 C71 1.378(5) .
C70 H70 0.9300 .
C71 C72 1.375(5) .
C71 H71 0.9300 .
C72 N11 1.432(4) .
C73 C74 1.374(5) .
C73 C78 1.375(5) .
C73 N11 1.431(4) .
C74 C75 1.371(5) .
C74 H74 0.9300 .
C75 C76 1.381(5) .
C75 H75 0.9300 .
C76 O5 1.365(4) .
C76 C77 1.367(5) .
C77 C78 1.376(5) .
C77 H77 0.9300 .
C78 H78 0.9300 .
C79 O5 1.417(5) .
C79 H79A 0.9600 .
C79 H79B 0.9600 .
C79 H79C 0.9600 .
C80 O6 1.416(5) .
C80 H80A 0.9600 .
C80 H80B 0.9600 .
C80 H80C 0.9600 .
C81 N12 1.143(4) .
C82 N13 1.351(4) .
C82 C87 1.421(4) .
C82 C83 1.422(5) .
C83 C84 1.371(5) .
C83 C108 1.427(5) .
C84 C85 1.402(5) .
C84 H84 0.9300 .
C85 C86 1.367(5) .
C85 H85 0.9300 .
C86 C87 1.444(4) .
C86 C88 1.479(4) .
C87 N14 1.340(4) .
C88 C89 1.387(4) .
C88 C93 1.397(4) .
C89 C90 1.374(5) .
C89 H89 0.9300 .
C90 C91 1.400(4) .
C90 H90 0.9300 .
C91 N15 1.386(4) .
C91 C92 1.398(5) .
C92 C93 1.375(5) .
C92 H92 0.9300 .
C93 H93 0.9300 .
C94 C95 1.384(5) .
C94 C99 1.388(5) .
C94 N15 1.422(4) .
C95 C96 1.390(5) .
C95 H95 0.9300 .
C96 C97 1.375(5) .
C96 H96 0.9300 .
C97 C98 1.384(5) .
C97 O8 1.384(4) .
C98 C99 1.374(5) .
C98 H98 0.9300 .
C99 H99 0.9300 .
C100 C105 1.370(5) .
C100 C101 1.381(5) .
C100 N15 1.440(4) .
C101 C102 1.371(4) .
C101 H101 0.9300 .
C102 C103 1.379(5) .
C102 H102 0.9300 .
C103 O7 1.370(4) .
C103 C104 1.375(5) .
C104 C105 1.386(5) .
C104 H104 0.9300 .
C105 H105 0.9300 .
C106 O7 1.416(5) .
C106 H10D 0.9600 .
C106 H10E 0.9600 .
C106 H10F 0.9600 .
C107 O8 1.406(5) .
C107 H10A 0.9600 .
C107 H10B 0.9600 .
C107 H10C 0.9600 .
C108 N16 1.149(4) .
N1 S1 1.614(3) .
N2 S1 1.601(3) .
N5 S2 1.609(3) .
N6 S2 1.606(3) .
N9 S3 1.611(3) .
N10 S3 1.608(3) .
N13 S4 1.609(3) .
N14 S4 1.609(3) .

loop_
_geom_torsion_atom_site_label_1
_geom_torsion_atom_site_label_2
_geom_torsion_atom_site_label_3
_geom_torsion_atom_site_label_4
_geom_torsion
N1 C1 C2 C3 -177.9(3)
C6 C1 C2 C3 1.8(5)
N1 C1 C2 C27 3.8(5)
C6 C1 C2 C27 -176.5(3)
C27 C2 C3 C4 176.5(3)
C1 C2 C3 C4 -1.8(5)
C2 C3 C4 C5 -0.3(5)
C3 C4 C5 C6 2.3(5)
C3 C4 C5 C7 -178.2(3)
N1 C1 C6 N2 -1.4(4)
C2 C1 C6 N2 178.8(3)
N1 C1 C6 C5 179.9(3)
C2 C1 C6 C5 0.2(5)
C4 C5 C6 N2 179.3(3)
C7 C5 C6 N2 -0.2(5)
C4 C5 C6 C1 -2.2(4)
C7 C5 C6 C1 178.3(3)
C4 C5 C7 C8 -144.6(3)
C6 C5 C7 C8 34.9(5)
C4 C5 C7 C12 34.2(5)
C6 C5 C7 C12 -146.3(3)
C12 C7 C8 C9 -1.8(5)
C5 C7 C8 C9 177.0(3)
C7 C8 C9 C10 3.3(5)
C8 C9 C10 N3 179.6(3)
C8 C9 C10 C11 -2.4(5)
N3 C10 C11 C12 178.4(3)
C9 C10 C11 C12 0.3(5)
C10 C11 C12 C7 1.1(5)
C8 C7 C12 C11 -0.4(5)
C5 C7 C12 C11 -179.3(3)
C18 C13 C14 C15 3.0(5)
C13 C14 C15 O2 179.3(3)
C13 C14 C15 C16 -0.8(5)
O2 C15 C16 C17 178.0(3)
C14 C15 C16 C17 -1.9(5)
C15 C16 C17 C18 2.6(5)
C14 C13 C18 C17 -2.4(5)
C14 C13 C18 N3 -179.7(3)
C16 C17 C18 C13 -0.4(5)
C16 C17 C18 N3 177.1(3)
C24 C19 C20 C21 1.2(5)
N3 C19 C20 C21 -175.0(3)
C19 C20 C21 C22 -0.5(5)
C20 C21 C22 O1 179.6(3)
C20 C21 C22 C23 -0.1(5)
O1 C22 C23 C24 -179.8(3)
C21 C22 C23 C24 0.0(5)
C20 C19 C24 C23 -1.4(5)
N3 C19 C24 C23 174.9(3)
C22 C23 C24 C19 0.8(5)
C3 C2 C27 N4 -23(10)
C1 C2 C27 N4 156(10)
N5 C28 C29 C30 178.1(3)
C33 C28 C29 C30 0.0(5)
N5 C28 C29 C54 -1.7(5)
C33 C28 C29 C54 -179.7(3)
C54 C29 C30 C31 -178.8(3)
C28 C29 C30 C31 1.4(5)
C29 C30 C31 C32 -1.6(5)
C30 C31 C32 C33 0.3(5)
C30 C31 C32 C34 177.7(3)
N5 C28 C33 N6 -0.8(4)
C29 C28 C33 N6 177.5(3)
N5 C28 C33 C32 -179.6(3)
C29 C28 C33 C32 -1.3(5)
C31 C32 C33 N6 -177.5(3)
C34 C32 C33 N6 5.2(5)
C31 C32 C33 C28 1.1(4)
C34 C32 C33 C28 -176.2(3)
C31 C32 C34 C35 29.1(4)
C33 C32 C34 C35 -153.7(3)
C31 C32 C34 C39 -148.1(3)
C33 C32 C34 C39 29.0(5)
C39 C34 C35 C36 2.8(5)
C32 C34 C35 C36 -174.7(3)
C34 C35 C36 C37 1.3(5)
C35 C36 C37 C38 -4.1(5)
C35 C36 C37 N7 175.1(3)
N7 C37 C38 C39 -176.4(3)
C36 C37 C38 C39 2.8(5)
C37 C38 C39 C34 1.4(5)
C35 C34 C39 C38 -4.1(5)
C32 C34 C39 C38 173.2(3)
C45 C40 C41 C42 2.1(5)
C40 C41 C42 O4 -178.0(3)
C40 C41 C42 C43 1.8(5)
O4 C42 C43 C44 176.1(3)
C41 C42 C43 C44 -3.7(5)
C42 C43 C44 C45 1.7(5)
C43 C44 C45 C40 2.2(5)
C43 C44 C45 N7 -177.6(3)
C41 C40 C45 C44 -4.1(5)
C41 C40 C45 N7 175.7(3)
C51 C46 C47 C48 -0.7(5)
N7 C46 C47 C48 -179.9(3)
C46 C47 C48 C49 3.3(6)
C47 C48 C49 O3 177.4(3)
C47 C48 C49 C50 -3.3(6)
O3 C49 C50 C51 -180.0(4)
C48 C49 C50 C51 0.7(6)
C49 C50 C51 C46 1.9(6)
C47 C46 C51 C50 -1.9(6)
N7 C46 C51 C50 177.3(3)
C30 C29 C54 N8 -17(12)
C28 C29 C54 N8 162(12)
N9 C55 C56 C57 -176.9(3)
C60 C55 C56 C57 0.7(5)
N9 C55 C56 C81 1.2(5)
C60 C55 C56 C81 178.8(3)
C55 C56 C57 C58 -1.6(5)
C81 C56 C57 C58 -179.6(3)
C56 C57 C58 C59 1.5(5)
C57 C58 C59 C60 -0.4(5)
C57 C58 C59 C61 177.6(3)
N9 C55 C60 N10 1.6(4)
C56 C55 C60 N10 -176.2(3)
N9 C55 C60 C59 178.1(3)
C56 C55 C60 C59 0.3(5)
C58 C59 C60 N10 175.5(3)
C61 C59 C60 N10 -2.5(5)
C58 C59 C60 C55 -0.4(4)
C61 C59 C60 C55 -178.5(3)
C58 C59 C61 C66 148.7(3)
C60 C59 C61 C66 -33.4(5)
C58 C59 C61 C62 -28.6(5)
C60 C59 C61 C62 149.3(3)
C66 C61 C62 C63 -0.4(5)
C59 C61 C62 C63 177.1(3)
C61 C62 C63 C64 0.0(5)
C62 C63 C64 C65 0.6(5)
C62 C63 C64 N11 -179.1(3)
C63 C64 C65 C66 -0.8(5)
N11 C64 C65 C66 178.9(3)
C64 C65 C66 C61 0.4(5)
C62 C61 C66 C65 0.2(5)
C59 C61 C66 C65 -177.2(3)
C72 C67 C68 C69 -0.6(6)
C67 C68 C69 O6 -177.6(4)
C67 C68 C69 C70 1.7(6)
O6 C69 C70 C71 177.7(4)
C68 C69 C70 C71 -1.6(6)
C69 C70 C71 C72 0.3(7)
C70 C71 C72 C67 0.8(6)
C70 C71 C72 N11 -177.4(4)
C68 C67 C72 C71 -0.7(5)
C68 C67 C72 N11 177.5(3)
C78 C73 C74 C75 2.4(5)
N11 C73 C74 C75 -176.5(3)
C73 C74 C75 C76 -1.2(6)
C74 C75 C76 O5 -178.8(3)
C74 C75 C76 C77 -0.7(6)
O5 C76 C77 C78 179.2(3)
C75 C76 C77 C78 1.2(5)
C76 C77 C78 C73 0.1(6)
C74 C73 C78 C77 -1.9(5)
N11 C73 C78 C77 177.0(3)
C57 C56 C81 N12 165(15)
C55 C56 C81 N12 -13(16)
N13 C82 C83 C84 178.9(3)
C87 C82 C83 C84 -1.4(5)
N13 C82 C83 C108 -1.3(5)
C87 C82 C83 C108 178.4(3)
C82 C83 C84 C85 1.9(5)
C108 C83 C84 C85 -177.9(3)
C83 C84 C85 C86 -0.2(6)
C84 C85 C86 C87 -2.0(5)
C84 C85 C86 C88 176.9(3)
N13 C82 C87 N14 -1.5(4)
C83 C82 C87 N14 178.7(3)
N13 C82 C87 C86 178.9(3)
C83 C82 C87 C86 -0.8(5)
C85 C86 C87 N14 -177.1(3)
C88 C86 C87 N14 4.0(5)
C85 C86 C87 C82 2.4(4)
C88 C86 C87 C82 -176.5(3)
C85 C86 C88 C89 -139.1(4)
C87 C86 C88 C89 39.7(5)
C85 C86 C88 C93 35.9(5)
C87 C86 C88 C93 -145.2(3)
C93 C88 C89 C90 -0.2(5)
C86 C88 C89 C90 174.9(3)
C88 C89 C90 C91 0.3(5)
C89 C90 C91 N15 -178.2(3)
C89 C90 C91 C92 1.3(5)
N15 C91 C92 C93 176.5(3)
C90 C91 C92 C93 -2.9(5)
C91 C92 C93 C88 3.0(5)
C89 C88 C93 C92 -1.4(5)
C86 C88 C93 C92 -176.7(3)
C99 C94 C95 C96 -0.8(5)
N15 C94 C95 C96 -178.5(3)
C94 C95 C96 C97 -0.2(5)
C95 C96 C97 C98 0.5(5)
C95 C96 C97 O8 179.4(3)
C96 C97 C98 C99 0.3(5)
O8 C97 C98 C99 -178.8(3)
C97 C98 C99 C94 -1.3(5)
C95 C94 C99 C98 1.5(5)
N15 C94 C99 C98 179.3(3)
C105 C100 C101 C102 0.2(5)
N15 C100 C101 C102 179.2(3)
C100 C101 C102 C103 0.5(5)
C101 C102 C103 O7 -179.2(3)
C101 C102 C103 C104 -0.2(5)
O7 C103 C104 C105 178.2(3)
C102 C103 C104 C105 -0.7(5)
C101 C100 C105 C104 -1.1(5)
N15 C100 C105 C104 179.8(3)
C103 C104 C105 C100 1.4(5)
C84 C83 C108 N16 168(10)
C82 C83 C108 N16 -12(10)
C6 C1 N1 S1 0.7(3)
C2 C1 N1 S1 -179.5(3)
C1 C6 N2 S1 1.3(3)
C5 C6 N2 S1 179.9(3)
C11 C10 N3 C18 154.0(3)
C9 C10 N3 C18 -28.1(5)
C11 C10 N3 C19 -23.3(4)
C9 C10 N3 C19 154.7(3)
C13 C18 N3 C10 -24.0(5)
C17 C18 N3 C10 158.7(3)
C13 C18 N3 C19 153.2(3)
C17 C18 N3 C19 -24.1(4)
C24 C19 N3 C10 -69.2(4)
C20 C19 N3 C10 107.0(3)
C24 C19 N3 C18 113.3(3)
C20 C19 N3 C18 -70.4(4)
C33 C28 N5 S2 0.6(3)
C29 C28 N5 S2 -177.6(3)
C28 C33 N6 S2 0.6(3)
C32 C33 N6 S2 179.3(3)
C38 C37 N7 C45 147.2(3)
C36 C37 N7 C45 -32.0(5)
C38 C37 N7 C46 -29.3(5)
C36 C37 N7 C46 151.5(3)
C44 C45 N7 C37 140.7(3)
C40 C45 N7 C37 -39.1(5)
C44 C45 N7 C46 -42.8(5)
C40 C45 N7 C46 137.4(3)
C47 C46 N7 C37 136.6(4)
C51 C46 N7 C37 -42.6(5)
C47 C46 N7 C45 -39.9(5)
C51 C46 N7 C45 140.9(4)
C56 C55 N9 S3 176.6(3)
C60 C55 N9 S3 -1.2(3)
C55 C60 N10 S3 -1.2(3)
C59 C60 N10 S3 -177.5(3)
C63 C64 N11 C73 -149.9(3)
C65 C64 N11 C73 30.4(5)
C63 C64 N11 C72 28.0(5)
C65 C64 N11 C72 -151.7(3)
C74 C73 N11 C64 -132.1(4)
C78 C73 N11 C64 49.0(5)
C74 C73 N11 C72 50.0(4)
C78 C73 N11 C72 -128.9(4)
C71 C72 N11 C64 -128.8(4)
C67 C72 N11 C64 53.0(5)
C71 C72 N11 C73 49.1(5)
C67 C72 N11 C73 -129.1(4)
C87 C82 N13 S4 0.7(3)
C83 C82 N13 S4 -179.5(3)
C82 C87 N14 S4 1.5(3)
C86 C87 N14 S4 -179.0(3)
C92 C91 N15 C94 160.2(3)
C90 C91 N15 C94 -20.3(5)
C92 C91 N15 C100 -24.4(5)
C90 C91 N15 C100 155.1(3)
C95 C94 N15 C91 -45.2(5)
C99 C94 N15 C91 137.2(3)
C95 C94 N15 C100 139.3(3)
C99 C94 N15 C100 -38.3(5)
C105 C100 N15 C91 -57.0(5)
C101 C100 N15 C91 124.0(4)
C105 C100 N15 C94 118.7(4)
C101 C100 N15 C94 -60.4(4)
C23 C22 O1 C25 5.6(5)
C21 C22 O1 C25 -174.2(4)
C16 C15 O2 C26 179.3(3)
C14 C15 O2 C26 -0.9(5)
C50 C49 O3 C52 9.7(5)
C48 C49 O3 C52 -170.9(3)
C41 C42 O4 C53 -2.1(5)
C43 C42 O4 C53 178.1(4)
C77 C76 O5 C79 4.0(5)
C75 C76 O5 C79 -178.0(4)
C70 C69 O6 C80 -177.8(4)
C68 C69 O6 C80 1.5(6)
C104 C103 O7 C106 -6.8(5)
C102 C103 O7 C106 172.1(3)
C96 C97 O8 C107 -10.2(5)
C98 C97 O8 C107 168.8(3)
C6 N2 S1 N1 -0.8(3)
C1 N1 S1 N2 0.0(3)
C33 N6 S2 N5 -0.2(3)
C28 N5 S2 N6 -0.2(3)
C60 N10 S3 N9 0.5(3)
C55 N9 S3 N10 0.4(3)
C87 N14 S4 N13 -1.0(2)
C82 N13 S4 N14 0.1(2)
